data_7058225
loop_
_publ_author_name
'Pisk, Jana'
'Rub\<ci\'c, Mirta'
'Kuzman, Dino'
'Cindri\'c, Marina'
'Agustin, Dominique'
'Vrdoljak, Vi\<snja'

_publ_section_title
;
 Molybdenum(vi) complexes of hemilabile aroylhydrazone ligands as
 efficient catalysts for greener cyclooctene epoxidation: an experimental
 and theoretical approach
;
_journal_issue 14
_journal_name_full 'New Journal of Chemistry'
_journal_page_first 5531
_journal_paper_doi 10.1039/C9NJ00229D
_journal_volume 43
_journal_year 2019
_chemical_formula_moiety 'C14 H11 Mo N3 O4'
_chemical_formula_sum 'C14 H11 Mo N3 O4'
_chemical_formula_weight 381.20
_chemical_name_common 'cyclo-bis(2-oxobenzaldehyde 2-aminobenzoylhydrazonato-O,N,O',N')tetraoxo-dimolybdenum(VI)'
_space_group_crystal_system monoclinic
_space_group_IT_number 14
_space_group_name_Hall '-P 2yn'
_space_group_name_H-M_alt 'P 1 21/n 1'
_symmetry_space_group_name_Hall '-P 2yn'
_symmetry_space_group_name_H-M 'P 1 21/n 1'
_atom_sites_solution_hydrogens mixed
_audit_creation_method SHELXL-2018/3
_audit_update_record
;
2018-12-23 deposited with the CCDC.    2019-03-06 downloaded from the CCDC.
;
_cell_angle_alpha 90
_cell_angle_beta 94.776(6)
_cell_angle_gamma 90
_cell_formula_units_Z 4
_cell_length_a 8.1665(5)
_cell_length_b 9.6856(4)
_cell_length_c 18.1363(11)
_cell_measurement_reflns_used 1647
_cell_measurement_temperature 296(2)
_cell_measurement_theta_max 25.4810
_cell_measurement_theta_min 4.3380
_cell_volume 1429.55(14)
_computing_cell_refinement
;
CrysAlisPro, Agilent Technologies,
Version 1.171.37.35 (release 13-08-2014 CrysAlis171 .NET)
(compiled Aug 13 2014,18:06:01)
;
_computing_data_collection
;
CrysAlisPro, Agilent Technologies,
Version 1.171.37.35 (release 13-08-2014 CrysAlis171 .NET)
(compiled Aug 13 2014,18:06:01)
;
_computing_data_reduction
;
CrysAlisPro, Agilent Technologies,
Version 1.171.37.35 (release 13-08-2014 CrysAlis171 .NET)
(compiled Aug 13 2014,18:06:01)
;
_computing_structure_refinement 'SHELXL-2018/3 (Sheldrick, 2018)'
_computing_structure_solution 'SHELXS-2013 (Sheldrick, 2013)'
_diffrn_ambient_temperature 296(2)
_diffrn_detector 'CCD plate'
_diffrn_detector_type Sapphire3
_diffrn_measured_fraction_theta_full 0.995
_diffrn_measured_fraction_theta_max 0.996
_diffrn_measurement_device 'four-circle diffractometer'
_diffrn_measurement_device_type 'Xcalibur, Sapphire3'
_diffrn_measurement_method '\w scans'
_diffrn_radiation_monochromator graphite
_diffrn_radiation_probe x-ray
_diffrn_radiation_type 'Mo K\a'
_diffrn_radiation_wavelength 0.71073
_diffrn_reflns_av_R_equivalents 0.0700
_diffrn_reflns_av_unetI/netI 0.1160
_diffrn_reflns_Laue_measured_fraction_full 0.995
_diffrn_reflns_Laue_measured_fraction_max 0.996
_diffrn_reflns_limit_h_max 10
_diffrn_reflns_limit_h_min -10
_diffrn_reflns_limit_k_max 10
_diffrn_reflns_limit_k_min -12
_diffrn_reflns_limit_l_max 21
_diffrn_reflns_limit_l_min -23
_diffrn_reflns_number 8202
_diffrn_reflns_point_group_measured_fraction_full 0.995
_diffrn_reflns_point_group_measured_fraction_max 0.996
_diffrn_reflns_theta_full 25.242
_diffrn_reflns_theta_max 26.997
_diffrn_reflns_theta_min 4.208
_diffrn_source 'Enhance (Mo) X-ray Source'
_exptl_absorpt_coefficient_mu 0.939
_exptl_absorpt_correction_T_max 1.00000
_exptl_absorpt_correction_T_min 0.86005
_exptl_absorpt_correction_type multi-scan
_exptl_absorpt_process_details
;
CrysAlisPro, Agilent Technologies,
Version 1.171.37.35 (release 13-08-2014 CrysAlis171 .NET)
(compiled Aug 13 2014,18:06:01)
Empirical absorption correction using spherical harmonics,
 implemented in SCALE3 ABSPACK scaling algorithm.
;
_exptl_crystal_colour orange
_exptl_crystal_density_diffrn 1.771
_exptl_crystal_description prism
_exptl_crystal_F_000 760
_exptl_crystal_size_max 0.23
_exptl_crystal_size_mid 0.10
_exptl_crystal_size_min 0.04
_refine_diff_density_max 0.841
_refine_diff_density_min -0.624
_refine_diff_density_rms 0.096
_refine_ls_extinction_method none
_refine_ls_goodness_of_fit_ref 0.968
_refine_ls_hydrogen_treatment mixed
_refine_ls_matrix_type full
_refine_ls_number_parameters 205
_refine_ls_number_reflns 3113
_refine_ls_number_restraints 2
_refine_ls_restrained_S_all 0.968
_refine_ls_R_factor_all 0.1128
_refine_ls_R_factor_gt 0.0577
_refine_ls_shift/su_max 0.000
_refine_ls_shift/su_mean 0.000
_refine_ls_structure_factor_coef Fsqd
_refine_ls_weighting_details 'w=1/[\s^2^(Fo^2^)+(0.0111P)^2^] where P=(Fo^2^+2Fc^2^)/3'
_refine_ls_weighting_scheme calc
_refine_ls_wR_factor_gt 0.0725
_refine_ls_wR_factor_ref 0.0856
_reflns_Friedel_coverage 0.000
_reflns_number_gt 1934
_reflns_number_total 3113
_reflns_threshold_expression 'I > 2\s(I)'
_cod_data_source_file c9nj00229d2.cif
_cod_data_source_block 1-beta
_cod_depositor_comments 'Adding full bibliography for 7058224--7058230.cif.'
_cod_database_code 7058225
_publcif_datablock.id {acca08b5-c416-4c09-9d60-23906cdb1d8f}

_shelx_shelxl_version_number 2018/3
_shelx_space_group_comment
;
The symmetry employed for this shelxl refinement is uniquely defined
by the following loop, which should always be used as a source of
symmetry information in preference to the above space-group names.
They are only intended as comments.
;

loop_
_space_group_symop_operation_xyz
'x, y, z'
'-x+1/2, y+1/2, -z+1/2'
'-x, -y, -z'
'x-1/2, -y-1/2, z-1/2'

loop_
_atom_site_label
_atom_site_type_symbol
_atom_site_fract_x
_atom_site_fract_y
_atom_site_fract_z
_atom_site_U_iso_or_equiv
_atom_site_adp_type
_atom_site_occupancy
_atom_site_site_symmetry_order
_atom_site_calc_flag
_atom_site_refinement_flags_posn
_atom_site_refinement_flags_adp
Mo1 Mo 0.27195(6) 0.72328(5) 0.04704(3) 0.03958(16) Uani 1 1 d . .
N3 N 0.5029(5) 1.2787(5) 0.0434(2) 0.0393(10) Uani 1 1 d D .
H3A H 0.428(4) 1.232(4) 0.019(2) 0.047 Uiso 1 1 d D U
H3B H 0.481(5) 1.364(2) 0.048(3) 0.047 Uiso 1 1 d D U
O1 O 0.4289(4) 0.8586(3) 0.09881(17) 0.0404(9) Uani 1 1 d . .
N1 N 0.3194(4) 1.0388(4) 0.0277(2) 0.0316(10) Uani 1 1 d . .
O4 O 0.3750(4) 0.5767(3) 0.0748(2) 0.0516(10) Uani 1 1 d . .
C3 C 0.5360(5) 1.2255(5) 0.1163(3) 0.0325(11) Uani 1 1 d . .
C10 C 0.0399(6) 0.7239(6) -0.0949(3) 0.0386(13) Uani 1 1 d . .
C1 C 0.4136(5) 0.9917(5) 0.0832(3) 0.0306(12) Uani 1 1 d . .
N2 N 0.2339(5) 0.9288(4) -0.0076(2) 0.0306(10) Uani 1 1 d . .
O2 O 0.1446(4) 0.6655(3) -0.04157(19) 0.0462(9) Uani 1 1 d . .
C8 C 0.1411(5) 0.9623(5) -0.0659(3) 0.0357(13) Uani 1 1 d . .
H8 H 0.138209 1.054597 -0.080156 0.043 Uiso 1 1 calc R U
C2 C 0.5062(5) 1.0882(5) 0.1341(3) 0.0312(12) Uani 1 1 d . .
C5 C 0.6531(6) 1.2661(6) 0.2408(3) 0.0502(15) Uani 1 1 d . .
H5 H 0.699427 1.325938 0.276866 0.060 Uiso 1 1 calc R U
C7 C 0.5583(5) 1.0419(5) 0.2056(3) 0.0390(13) Uani 1 1 d . .
H7 H 0.543663 0.949670 0.217625 0.047 Uiso 1 1 calc R U
C14 C -0.0580(6) 0.9153(6) -0.1714(3) 0.0457(15) Uani 1 1 d . .
H14 H -0.054758 1.008460 -0.183522 0.055 Uiso 1 1 calc R U
C4 C 0.6081(5) 1.3153(5) 0.1708(3) 0.0409(14) Uani 1 1 d . .
H4 H 0.625258 1.407615 0.159592 0.049 Uiso 1 1 calc R U
O3 O 0.1195(4) 0.7430(3) 0.10416(19) 0.0555(11) Uani 1 1 d . .
C9 C 0.0412(6) 0.8653(5) -0.1104(3) 0.0370(13) Uani 1 1 d . .
C11 C -0.0686(6) 0.6371(6) -0.1365(3) 0.0507(16) Uani 1 1 d . .
H11 H -0.074691 0.543840 -0.124900 0.061 Uiso 1 1 calc R U
C12 C -0.1665(6) 0.6914(7) -0.1947(3) 0.0602(18) Uani 1 1 d . .
H12 H -0.239080 0.633700 -0.222287 0.072 Uiso 1 1 calc R U
C6 C 0.6303(6) 1.1296(6) 0.2582(3) 0.0471(15) Uani 1 1 d . .
H6 H 0.663602 1.096924 0.305267 0.057 Uiso 1 1 calc R U
C13 C -0.1596(6) 0.8281(7) -0.2131(3) 0.0564(17) Uani 1 1 d . .
H13 H -0.223987 0.861753 -0.253897 0.068 Uiso 1 1 calc R U

loop_
_atom_site_aniso_label
_atom_site_aniso_U_11
_atom_site_aniso_U_22
_atom_site_aniso_U_33
_atom_site_aniso_U_23
_atom_site_aniso_U_13
_atom_site_aniso_U_12
Mo1 0.0520(3) 0.0240(3) 0.0439(3) 0.0049(2) 0.0105(2) -0.0023(3)
N3 0.043(2) 0.027(3) 0.048(3) -0.005(2) 0.003(2) 0.000(2)
O1 0.053(2) 0.026(2) 0.042(2) 0.0026(17) 0.0027(18) 0.0052(18)
N1 0.032(2) 0.022(2) 0.042(3) -0.0025(19) 0.008(2) -0.002(2)
O4 0.074(3) 0.028(2) 0.053(3) 0.0088(17) 0.010(2) 0.002(2)
C3 0.025(2) 0.030(3) 0.043(3) -0.001(3) 0.006(2) -0.001(2)
C10 0.036(3) 0.035(3) 0.047(3) -0.006(3) 0.014(3) 0.000(3)
C1 0.031(3) 0.026(3) 0.035(3) 0.003(2) 0.008(2) 0.003(3)
N2 0.032(2) 0.021(2) 0.040(3) -0.0016(19) 0.011(2) -0.001(2)
O2 0.060(2) 0.028(2) 0.051(2) 0.0007(18) 0.005(2) -0.0099(19)
C8 0.036(3) 0.028(3) 0.044(3) 0.005(3) 0.012(3) 0.005(3)
C2 0.030(3) 0.030(3) 0.035(3) 0.002(2) 0.011(2) 0.000(3)
C5 0.045(3) 0.055(4) 0.052(4) -0.012(3) 0.006(3) -0.008(3)
C7 0.035(3) 0.036(3) 0.047(4) 0.011(3) 0.008(3) 0.005(3)
C14 0.035(3) 0.047(4) 0.054(4) -0.008(3) 0.000(3) 0.004(3)
C4 0.040(3) 0.027(3) 0.057(4) -0.005(3) 0.011(3) -0.003(3)
O3 0.067(2) 0.041(3) 0.062(3) 0.0051(19) 0.027(2) -0.003(2)
C9 0.028(3) 0.035(4) 0.049(4) -0.012(3) 0.009(3) 0.004(3)
C11 0.053(3) 0.037(4) 0.064(4) -0.013(3) 0.015(3) -0.014(3)
C12 0.037(3) 0.076(5) 0.068(5) -0.029(4) 0.006(3) -0.009(4)
C6 0.041(3) 0.061(4) 0.037(3) 0.003(3) -0.006(3) -0.001(3)
C13 0.039(3) 0.070(5) 0.059(4) -0.020(4) -0.006(3) 0.016(4)

loop_
_atom_type_symbol
_atom_type_description
_atom_type_scat_dispersion_real
_atom_type_scat_dispersion_imag
_atom_type_scat_source
C C 0.0033 0.0016 'International Tables Vol C Tables 4.2.6.8 and 6.1.1.4'
H H 0.0000 0.0000 'International Tables Vol C Tables 4.2.6.8 and 6.1.1.4'
N N 0.0061 0.0033 'International Tables Vol C Tables 4.2.6.8 and 6.1.1.4'
O O 0.0106 0.0060 'International Tables Vol C Tables 4.2.6.8 and 6.1.1.4'
Mo Mo -1.6832 0.6857 'International Tables Vol C Tables 4.2.6.8 and 6.1.1.4'

loop_
_geom_angle_atom_site_label_1
_geom_angle_atom_site_label_2
_geom_angle_atom_site_label_3
_geom_angle
O3 Mo1 O4 106.44(16)
O3 Mo1 O2 99.77(15)
O4 Mo1 O2 102.91(16)
O3 Mo1 O1 96.52(15)
O4 Mo1 O1 97.18(15)
O2 Mo1 O1 149.24(13)
O3 Mo1 N2 95.10(14)
O4 Mo1 N2 156.92(15)
O2 Mo1 N2 80.96(15)
O1 Mo1 N2 71.71(14)
C3 N3 H3A 112(3)
C3 N3 H3B 106(3)
H3A N3 H3B 115(5)
C1 O1 Mo1 119.3(3)
C1 N1 N2 109.2(4)
C2 C3 C4 119.8(5)
C2 C3 N3 122.5(5)
C4 C3 N3 117.7(5)
O2 C10 C11 117.8(5)
O2 C10 C9 122.4(5)
C11 C10 C9 119.7(5)
N1 C1 O1 123.2(5)
N1 C1 C2 120.1(5)
O1 C1 C2 116.7(4)
C8 N2 N1 114.8(4)
C8 N2 Mo1 129.7(3)
N1 N2 Mo1 115.5(3)
C10 O2 Mo1 137.5(3)
N2 C8 C9 124.0(5)
N2 C8 H8 118.0
C9 C8 H8 118.0
C3 C2 C7 118.2(5)
C3 C2 C1 123.3(5)
C7 C2 C1 118.4(5)
C6 C5 C4 120.9(5)
C6 C5 H5 119.6
C4 C5 H5 119.6
C6 C7 C2 121.6(5)
C6 C7 H7 119.2
C2 C7 H7 119.2
C13 C14 C9 120.5(6)
C13 C14 H14 119.7
C9 C14 H14 119.7
C5 C4 C3 119.8(5)
C5 C4 H4 120.1
C3 C4 H4 120.1
C10 C9 C14 118.9(5)
C10 C9 C8 122.5(5)
C14 C9 C8 118.6(5)
C12 C11 C10 119.2(6)
C12 C11 H11 120.4
C10 C11 H11 120.4
C13 C12 C11 121.6(5)
C13 C12 H12 119.2
C11 C12 H12 119.2
C7 C6 C5 119.6(5)
C7 C6 H6 120.2
C5 C6 H6 120.2
C14 C13 C12 119.9(6)
C14 C13 H13 120.1
C12 C13 H13 120.1

loop_
_geom_bond_atom_site_label_1
_geom_bond_atom_site_label_2
_geom_bond_distance
Mo1 O3 1.695(3)
Mo1 O4 1.705(3)
Mo1 O2 1.923(3)
Mo1 O1 2.010(3)
Mo1 N2 2.234(4)
N3 C3 1.424(6)
N3 H3A 0.854(19)
N3 H3B 0.855(19)
O1 C1 1.324(5)
N1 C1 1.298(5)
N1 N2 1.399(5)
C3 C2 1.394(6)
C3 C4 1.409(6)
C10 O2 1.360(5)
C10 C11 1.396(6)
C10 C9 1.398(7)
C1 C2 1.477(6)
N2 C8 1.290(5)
C8 C9 1.446(6)
C8 H8 0.9300
C2 C7 1.405(6)
C5 C6 1.375(7)
C5 C4 1.377(7)
C5 H5 0.9300
C7 C6 1.372(6)
C7 H7 0.9300
C14 C13 1.367(6)
C14 C9 1.401(6)
C14 H14 0.9300
C4 H4 0.9300
C11 C12 1.374(7)
C11 H11 0.9300
C12 C13 1.368(7)
C12 H12 0.9300
C6 H6 0.9300
C13 H13 0.9300

loop_
_geom_torsion_atom_site_label_1
_geom_torsion_atom_site_label_2
_geom_torsion_atom_site_label_3
_geom_torsion_atom_site_label_4
_geom_torsion
N2 N1 C1 O1 3.6(6)
N2 N1 C1 C2 -174.4(4)
Mo1 O1 C1 N1 -11.4(6)
Mo1 O1 C1 C2 166.6(3)
C1 N1 N2 C8 -177.1(4)
C1 N1 N2 Mo1 4.7(4)
C11 C10 O2 Mo1 -158.8(3)
C9 C10 O2 Mo1 23.1(7)
N1 N2 C8 C9 -179.6(4)
Mo1 N2 C8 C9 -1.7(7)
C4 C3 C2 C7 -3.6(6)
N3 C3 C2 C7 173.6(4)
C4 C3 C2 C1 172.4(4)
N3 C3 C2 C1 -10.4(7)
N1 C1 C2 C3 -18.2(7)
O1 C1 C2 C3 163.7(4)
N1 C1 C2 C7 157.8(4)
O1 C1 C2 C7 -20.3(6)
C3 C2 C7 C6 2.8(7)
C1 C2 C7 C6 -173.4(4)
C6 C5 C4 C3 0.8(7)
C2 C3 C4 C5 1.9(7)
N3 C3 C4 C5 -175.4(4)
O2 C10 C9 C14 173.2(4)
C11 C10 C9 C14 -4.9(7)
O2 C10 C9 C8 -6.9(7)
C11 C10 C9 C8 175.0(4)
C13 C14 C9 C10 2.7(7)
C13 C14 C9 C8 -177.2(4)
N2 C8 C9 C10 -1.7(7)
N2 C8 C9 C14 178.3(4)
O2 C10 C11 C12 -174.7(4)
C9 C10 C11 C12 3.5(7)
C10 C11 C12 C13 0.2(8)
C2 C7 C6 C5 -0.2(7)
C4 C5 C6 C7 -1.6(8)
C9 C14 C13 C12 0.9(8)
C11 C12 C13 C14 -2.5(8)
